data_2003563
loop_
_publ_author_name
'Kariuki, B. M.'
'Jones, W.'

_publ_section_title
;
 Five Salts of Berberine
;
_journal_issue 6
_journal_name_full 'Acta Crystallographica Section C'
_journal_page_first 1234
_journal_page_last 1240
_journal_paper_doi 10.1107/S010827019401259X
_journal_volume 51
_journal_year 1995
_chemical_formula_moiety 'C20 H18 N O4 1+, Cl 1-, 4H2 O'
_chemical_formula_sum 'C20 H26 Cl N O8'
_chemical_formula_weight 443.87
_chemical_name_common 'Berberine Chloride tetrahydrate'
_space_group_IT_number 2
_symmetry_cell_setting triclinic
_symmetry_space_group_name_Hall '-P 1'
_symmetry_space_group_name_H-M 'P -1'
_audit_creation_method SHELXL
_cell_angle_alpha 103.85(2)
_cell_angle_beta 89.14(2)
_cell_angle_gamma 95.87
_cell_formula_units_Z 2
_cell_length_a 7.029(2)
_cell_length_b 11.598(3)
_cell_length_c 13.172(20)
_cell_measurement_reflns_used 25
_cell_measurement_temperature 293(2)
_cell_measurement_theta_max 15
_cell_measurement_theta_min 7
_cell_volume 1037.1(16)
_computing_cell_refinement 'CAD4 Software'
_computing_data_collection 'CAD4 Software (Enraf Nonius, 1989)'
_computing_molecular_graphics 'DTMM (Crabbe & Appleyard, 1991)'
_computing_publication_material SHELXL-92
_computing_structure_refinement 'SHELXL-92 (Sheldrick, 1992)'
_computing_structure_solution 'SHELXS-86 (Sheldrick, 1985)'
_diffrn_ambient_temperature 293(2)
_diffrn_measurement_device 'Enraf Nonius CAD4'
_diffrn_measurement_method '2\q/\w scans'
_diffrn_radiation_monochromator graphite
_diffrn_radiation_source 'sealed tube'
_diffrn_radiation_type MoK\a
_diffrn_radiation_wavelength 0.71069
_diffrn_reflns_av_R_equivalents 0.0136
_diffrn_reflns_av_sigmaI/netI 0.1770
_diffrn_reflns_limit_h_max 8
_diffrn_reflns_limit_h_min -8
_diffrn_reflns_limit_k_max 13
_diffrn_reflns_limit_k_min -13
_diffrn_reflns_limit_l_max 15
_diffrn_reflns_limit_l_min 0
_diffrn_reflns_number 3834
_diffrn_reflns_theta_max 24.97
_diffrn_reflns_theta_min 1.59
_diffrn_standards_decay_% 0
_diffrn_standards_interval_count 100
_diffrn_standards_interval_time 60
_diffrn_standards_number 3
_exptl_absorpt_coefficient_mu 0.232
_exptl_absorpt_correction_type none
_exptl_crystal_colour Yellow
_exptl_crystal_density_diffrn 1.422
_exptl_crystal_description Plates
_exptl_crystal_F_000 468
_exptl_crystal_size_max 0.6
_exptl_crystal_size_mid 0.2
_exptl_crystal_size_min 0.1
_refine_diff_density_max 0.443
_refine_diff_density_min -0.466
_refine_ls_extinction_method none
_refine_ls_goodness_of_fit_all 0.980
_refine_ls_goodness_of_fit_obs 1.238
_refine_ls_matrix_type full
_refine_ls_number_parameters 264
_refine_ls_number_reflns 3654
_refine_ls_number_restraints 0
_refine_ls_restrained_S_all 1.006
_refine_ls_restrained_S_obs 1.238
_refine_ls_R_factor_all 0.1273
_refine_ls_R_factor_obs 0.0701
_refine_ls_shift/esd_max 0.007
_refine_ls_shift/esd_mean 0.001
_refine_ls_structure_factor_coef Fsqd
_refine_ls_weighting_scheme
;calc w = 1/[\s^2^(F~o~^2^)+(0.1380P)^2^+0.0000P] where
P = (F~o~^2^+2F~c~^2^)/3
;
_refine_ls_wR_factor_all 0.2214
_refine_ls_wR_factor_obs 0.1947
_reflns_number_observed 1970
_reflns_number_total 3656
_reflns_observed_criterion >2sigma(I)
_cod_data_source_file hu1131.cif
_cod_data_source_block I
_cod_depositor_comments
;
The following automatic conversions were performed:
'_exptl_absorpt_correction_type' value 'None' changed to 'none' according
to '/home/saulius/struct/CIF-dictionaries/cif_core.dic' dictionary named
'cif_core.dic' version 2.4.1 from 2010-06-29.

Automatic conversion script
Id: cif_fix_enum 1527 2010-12-29 10:47:43Z saulius 

The following automatic conversions were performed:

'_symmetry_cell_setting' value 'Triclinic' changed to 'triclinic'
according to /home/saulius/struct/CIF-dictionaries/cif_core.dic
dictionary named 'cif_core.dic' version 2.4.1 from
2010-06-29.

'_exptl_absorpt_correction_type' value 'None' changed to
'none' according to
/home/saulius/struct/CIF-dictionaries/cif_core.dic dictionary named
'cif_core.dic' version 2.4.1 from 2010-06-29.

Automatic conversion script
Id: cif_fix_values 1715 2011-07-08 13:25:40Z adriana 
;
_cod_original_cell_volume 1037.0(16)
_cod_database_code 2003563

loop_
_symmetry_equiv_pos_as_xyz
'x, y, z'
'-x, -y, -z'

loop_
_atom_site_aniso_label
_atom_site_aniso_U_11
_atom_site_aniso_U_12
_atom_site_aniso_U_13
_atom_site_aniso_U_22
_atom_site_aniso_U_23
_atom_site_aniso_U_33
Cl1 0.1076(12) -0.0031(7) -0.0166(8) 0.0637(8) 0.0276(7) 0.0725(9)
N1 0.037(2) -0.0008(13) 0.0025(13) 0.043(2) 0.0149(13) 0.0257(15)
O1 0.097(3) -0.0009(15) -0.005(2) 0.0373(15) 0.0087(13) 0.043(2)
O2 0.075(2) 0.0037(14) 0.0046(14) 0.043(2) 0.0028(13) 0.039(2)
O3 0.051(2) -0.0028(12) -0.0042(12) 0.0390(14) 0.0168(12) 0.044(2)
O4 0.070(2) 0.0004(13) 0.0015(13) 0.0386(15) 0.0017(12) 0.0326(14)
O5 0.081(2) 0.000(2) -0.005(2) 0.049(2) 0.018(2) 0.079(2)
O6 0.095(3) 0.005(2) 0.007(2) 0.098(3) 0.022(2) 0.072(2)
O7 0.088(3) 0.030(2) 0.008(2) 0.099(3) -0.005(2) 0.067(2)
O8 0.091(3) 0.005(2) 0.004(2) 0.108(3) 0.038(2) 0.090(3)
C1 0.082(4) 0.009(2) -0.003(2) 0.048(3) 0.006(2) 0.054(3)
C2 0.044(2) 0.005(2) 0.002(2) 0.038(2) 0.000(2) 0.042(2)
C3 0.038(2) 0.006(2) -0.004(2) 0.040(2) 0.006(2) 0.041(2)
C4 0.073(3) 0.005(2) 0.002(2) 0.047(2) 0.004(2) 0.036(2)
C5 0.049(3) 0.004(2) 0.004(2) 0.046(2) 0.009(2) 0.036(2)
C6 0.041(2) 0.006(2) -0.002(2) 0.051(2) 0.010(2) 0.027(2)
C7 0.028(2) 0.001(2) -0.001(2) 0.039(2) 0.010(2) 0.038(2)
C8 0.022(2) 0.0025(15) -0.0008(15) 0.042(2) 0.014(2) 0.033(2)
C9 0.086(4) -0.007(2) 0.012(2) 0.055(3) 0.011(2) 0.033(2)
C10 0.098(4) 0.003(2) 0.000(2) 0.052(3) 0.015(2) 0.038(2)
C11 0.042(2) -0.004(2) 0.002(2) 0.040(2) 0.014(2) 0.034(2)
C12 0.025(2) 0.006(2) 0.0008(15) 0.044(2) 0.009(2) 0.030(2)
C13 0.035(2) 0.004(2) 0.003(2) 0.036(2) 0.014(2) 0.035(2)
C14 0.025(2) 0.000(2) -0.004(2) 0.043(2) 0.015(2) 0.040(2)
C15 0.040(2) 0.000(2) 0.002(2) 0.042(2) 0.014(2) 0.033(2)
C16 0.040(2) 0.006(2) 0.001(2) 0.050(2) 0.010(2) 0.033(2)
C17 0.034(2) 0.003(2) -0.004(2) 0.043(2) 0.007(2) 0.033(2)
C18 0.032(2) -0.001(2) -0.002(2) 0.039(2) 0.011(2) 0.040(2)
C19 0.064(3) 0.000(2) -0.008(2) 0.063(3) 0.002(2) 0.040(2)
C20 0.073(3) 0.013(2) -0.007(3) 0.056(3) 0.028(2) 0.071(3)

loop_
_atom_site_label
_atom_site_occupancy
_atom_site_fract_x
_atom_site_fract_y
_atom_site_fract_z
_atom_site_U_iso_or_equiv
_atom_site_thermal_displace_type
_atom_site_calc_flag
_atom_site_refinement_flags
_atom_site_type_symbol
Cl1 1 0.1087(2) 0.27592(12) 1.16838(11) 0.0800(5) Uani d . Cl
N1 1 0.3137(4) 0.5610(3) 0.8669(2) 0.0346(7) Uani d . N
O1 1 0.1689(5) 0.0199(2) 0.8022(2) 0.0595(9) Uani d . O
O2 1 0.1650(5) 0.0135(2) 0.6255(2) 0.0538(8) Uani d . O
O3 1 0.3798(4) 0.8999(2) 1.0691(2) 0.0438(7) Uani d . O
O4 1 0.3306(4) 0.9259(2) 1.2749(2) 0.0485(7) Uani d . O
O5 1 0.5300(5) 0.8454(3) 0.7854(3) 0.0697(9) Uani d . O
H501 1 0.6540 0.8081 0.7926 0.084 Uiso d . H
H502 1 0.5482 0.9374 0.8051 0.084 Uiso d . H
O6 1 0.5286(6) 0.7410(4) 0.5721(3) 0.0883(12) Uani d . O
H601 1 0.5123 0.7774 0.6404 0.106 Uiso d . H
H602 1 0.4973 0.6608 0.5578 0.106 Uiso d . H
O7 1 -0.1557(6) 0.6194(4) 0.6019(3) 0.0876(12) Uani d . O
H701 1 -0.1309 0.6412 0.6597 0.105 Uiso d . H
H702 1 -0.2581 0.6482 0.5861 0.105 Uiso d . H
O8 1 -0.1854(6) 0.3687(4) 0.5157(3) 0.0943(13) Uani d . O
H801 1 -0.2139 0.4592 0.5470 0.113 Uiso d . H
H802 1 -0.0939 0.3663 0.4547 0.113 Uiso d . H
C1 1 0.1277(3) -0.0571(2) 0.7020(2) 0.0621(13) Uani d . C
H11 1 -0.0050(3) -0.0905(2) 0.6978(2) 0.074 Uiso calc R H
H12 1 0.2081(3) -0.1221(2) 0.6892(2) 0.074 Uiso calc R H
C2 1 0.1893(3) 0.1289(2) 0.6828(2) 0.0430(10) Uani d R C
C3 1 0.1907(3) 0.1321(2) 0.7875(2) 0.0401(9) Uani d R C
C4 1 0.2116(3) 0.2308(2) 0.6460(2) 0.0532(11) Uani d R C
H41 1 0.2098(3) 0.2273(2) 0.5747(2) 0.064 Uiso calc R H
C5 1 0.2368(6) 0.3390(3) 0.7195(3) 0.0439(10) Uani d . C
C6 1 0.2185(5) 0.2373(3) 0.8611(3) 0.0397(9) Uani d . C
H61 1 0.2223(5) 0.2392(3) 0.9320(3) 0.048 Uiso calc R H
C7 1 0.2415(5) 0.3433(3) 0.8251(3) 0.0348(8) Uani d . C
C8 1 0.2621(5) 0.4603(3) 0.9031(3) 0.0317(8) Uani d . C
C9 1 0.3598(8) 0.5512(4) 0.7553(3) 0.0594(13) Uani d . C
H91 1 0.3400(8) 0.6257(4) 0.7377(3) 0.071 Uiso calc R H
H92 1 0.4939(8) 0.5392(4) 0.7448(3) 0.071 Uiso calc R H
C10 1 0.2454(8) 0.4544(4) 0.6852(3) 0.0624(13) Uani d . C
H101 1 0.2989(8) 0.4425(4) 0.6156(3) 0.075 Uiso calc R H
H102 1 0.1166(8) 0.4763(4) 0.6817(3) 0.075 Uiso calc R H
C11 1 0.3307(5) 0.6700(3) 0.9311(3) 0.0384(9) Uani d . C
H111 1 0.3625(5) 0.7360(3) 0.9034(3) 0.046 Uiso calc R H
C12 1 0.3019(5) 0.6874(3) 1.0391(3) 0.0326(8) Uani d . C
C13 1 0.2326(5) 0.4726(3) 1.0068(3) 0.0340(8) Uani d . C
H131 1 0.1977(5) 0.4046(3) 1.0313(3) 0.041 Uiso calc R H
C14 1 0.2530(5) 0.5853(3) 1.0796(3) 0.0350(9) Uani d . C
C15 1 0.2271(5) 0.6009(3) 1.1868(3) 0.0375(9) Uani d . C
H151 1 0.1905(5) 0.5353(3) 1.2143(3) 0.045 Uiso calc R H
C16 1 0.2551(5) 0.7120(3) 1.2516(3) 0.0406(9) Uani d . C
H161 1 0.2424(5) 0.7206(3) 1.3233(3) 0.049 Uiso calc R H
C17 1 0.3027(5) 0.8136(3) 1.2129(3) 0.0370(9) Uani d . C
C18 1 0.3249(5) 0.8024(3) 1.1076(3) 0.0369(9) Uani d . C
C19 1 0.3230(7) 0.9416(4) 1.3860(3) 0.0578(12) Uani d . C
H191 1 0.3452(7) 1.0251(4) 1.4194(3) 0.072(8) Uiso calc R H
H192 1 0.4195(7) 0.8997(4) 1.4081(3) 0.072(8) Uiso calc R H
H193 1 0.1993(7) 0.9106(4) 1.4050(3) 0.072(8) Uiso calc R H
C20 1 0.2259(7) 0.9484(4) 1.0283(4) 0.0639(13) Uani d . C
H201 1 0.2758(7) 1.0164(4) 1.0030(4) 0.114(12) Uiso calc R H
H202 1 0.1354(7) 0.9723(4) 1.0826(4) 0.114(12) Uiso calc R H
H203 1 0.1637(7) 0.8889(4) 0.9719(4) 0.114(12) Uiso calc R H

loop_
_atom_type_symbol
_atom_type_description
_atom_type_scat_source
_atom_type_scat_dispersion_real
_atom_type_scat_dispersion_imag
C C 'International Tables Vol C Tables 4.2.6.8 and 6.1.1.4' 0.0033 0.001
H H 'International Tables Vol C Tables 4.2.6.8 and 6.1.1.4' 0.0000 0.000
N N 'International Tables Vol C Tables 4.2.6.8 and 6.1.1.4' 0.0061 0.003
Cl Cl 'International Tables Vol C Tables 4.2.6.8 and 6.1.1.4' 0.1484 0.1
O O 'International Tables Vol C Tables 4.2.6.8 and 6.1.1.4' 0.0106 0.006

loop_
_geom_angle_atom_site_label_1
_geom_angle_atom_site_label_2
_geom_angle_atom_site_label_3
_geom_angle
C11 N1 C8 121.7(3)
C11 N1 C9 117.7(3)
C8 N1 C9 120.6(3)
C3 O1 C1 106.0(2)
C2 O2 C1 104.8(2)
C18 O3 C20 114.5(3)
C17 O4 C19 118.8(3)
H501 O5 H502 112.7(3)
H601 O6 H602 112.9(4)
H701 O7 H702 111.7(4)
H801 O8 H802 108.5(4)
O1 C1 O2 107.4(2)
O2 C2 C3 110.2(2)
O2 C2 C4 127.5(2)
C3 C2 C4 122.3
O1 C3 C6 128.2(3)
O1 C3 C2 110.29(15)
C6 C3 C2 121.5(2)
C2 C4 C5 117.2(2)
C7 C5 C4 121.0(3)
C7 C5 C10 118.8(4)
C4 C5 C10 120.1(3)
C3 C6 C7 117.3(3)
C5 C7 C6 120.7(3)
C5 C7 C8 120.2(3)
C6 C7 C8 119.0(3)
C13 C8 N1 118.8(3)
C13 C8 C7 123.6(3)
N1 C8 C7 117.7(3)
C10 C9 N1 113.2(4)
C10 C9 H91 108.9(3)
C9 C10 C5 112.6(4)
N1 C11 C12 121.7(3)
C11 C12 C18 121.8(3)
C11 C12 C14 118.2(3)
C18 C12 C14 120.0(3)
C8 C13 C14 122.5(3)
C15 C14 C12 118.8(3)
C15 C14 C13 124.0(3)
C12 C14 C13 117.2(3)
C16 C15 C14 120.2(3)
C15 C16 C17 121.7(3)
O4 C17 C18 116.6(3)
O4 C17 C16 123.4(3)
C18 C17 C16 119.9(3)
O3 C18 C17 120.6(3)
O3 C18 C12 119.9(3)
C17 C18 C12 119.3(3)

loop_
_geom_bond_atom_site_label_1
_geom_bond_atom_site_label_2
_geom_bond_site_symmetry_2
_geom_bond_distance
_geom_bond_publ_flag
N1 C11 . 1.337(5) ?
N1 C8 . 1.378(4) ?
N1 C9 . 1.481(5) ?
O1 C3 . 1.353(3) ?
O1 C1 . 1.420(4) ?
O2 C2 . 1.366(3) ?
O2 C1 . 1.448(4) ?
O3 C18 . 1.365(4) ?
O3 C20 . 1.436(5) ?
O4 C17 . 1.359(4) ?
O4 C19 . 1.432(5) ?
O5 H501 . 1.027(4) ?
O5 H502 . 1.031(3) ?
O6 H601 . 0.909(4) ?
O6 H602 . 0.908(4) ?
O7 H701 . 0.759(4) ?
O7 H702 . 0.872(4) ?
O8 H801 . 1.070(4) ?
O8 H802 . 1.019(4) ?
C1 H11 . 0.97 ?
C1 H12 . 0.97 ?
C2 C3 . 1.37 ?
C2 C4 . 1.38 ?
C3 C6 . 1.363(4) ?
C4 C5 . 1.386(4) ?
C4 H41 . 0.93 ?
C5 C7 . 1.382(6) ?
C5 C10 . 1.506(6) ?
C6 C7 . 1.413(5) ?
C6 H61 . 0.93 ?
C7 C8 . 1.488(5) ?
C8 C13 . 1.354(5) ?
C9 C10 . 1.449(6) ?
C9 H91 . 0.97 ?
C9 H92 . 0.97 ?
C10 H101 . 0.97 ?
C10 H102 . 0.97 ?
C11 C12 . 1.403(5) ?
C11 H111 . 0.93 ?
C12 C18 . 1.415(5) ?
C12 C14 . 1.421(5) ?
C13 C14 . 1.419(5) ?
C13 H131 . 0.93 ?
C14 C15 . 1.392(6) ?
C15 C16 . 1.361(5) ?
C15 H151 . 0.93 ?
C16 C17 . 1.400(5) ?
C16 H161 . 0.93 ?
C17 C18 . 1.370(5) ?
C19 H191 . 0.96 ?
C19 H192 . 0.96 ?
C19 H193 . 0.96 ?
C20 H201 . 0.96 ?
C20 H202 . 0.96 ?
C20 H203 . 0.96 ?
Cl1 O7 2_567 2.987(6) y
Cl1 O5 2_667 3.160(4) y
O3 O5 2_677 3.122(4) y
O4 O5 2_677 3.013(4) y
O5 O6 . 2.780(7) y
O6 O8 2_566 2.743(6) y
O6 O7 1_655 2.827(6) y
O7 O8 . 2.845(6) y
